data_4122630
loop_
_publ_author_name
'Han, Jing-Chun'
'Li, Fuzhuo'
'Li, Chuang-Chuang'

_publ_section_title
;
 Collective synthesis of humulanolides using a metathesis cascade
 reaction.
;
_journal_issue 39
_journal_name_full 'Journal of the American Chemical Society'
_journal_page_first 13610
_journal_page_last 13613
_journal_paper_doi 10.1021/ja5084927
_journal_volume 136
_journal_year 2014
_chemical_absolute_configuration unk
_chemical_formula_moiety 'C15 H22 O3'
_chemical_formula_sum 'C15 H22 O3'
_chemical_formula_weight 250.32
_chemical_name_systematic
;
 ?
;
_space_group_crystal_system orthorhombic
_space_group_IT_number 19
_space_group_name_Hall 'P 2ac 2ab'
_space_group_name_H-M_alt 'P 21 21 21'
_symmetry_space_group_name_Hall 'P 2ac 2ab'
_symmetry_space_group_name_H-M 'P 21 21 21'
_atom_sites_solution_hydrogens geom
_audit_creation_method SHELXL-2013
_cell_angle_alpha 90
_cell_angle_beta 90
_cell_angle_gamma 90
_cell_formula_units_Z 4
_cell_length_a 5.9752(2)
_cell_length_b 13.9630(4)
_cell_length_c 17.2188(12)
_cell_measurement_reflns_used 7946
_cell_measurement_temperature 295(2)
_cell_measurement_theta_max 68.10
_cell_measurement_theta_min 6.80
_cell_volume 1436.59(12)
_computing_cell_refinement 'CrystalClear-SM Auto 2.0 r4'
_computing_data_collection 'CrystalClear-SM 2.0 r4 (Rigaku, 2009)'
_computing_data_reduction 'CrystalClear-SM Auto 2.0 r4'
_computing_molecular_graphics 'CrystalStructure 4.0'
_computing_publication_material 'CrystalStructure 4.0 (Rigaku, 2009)'
_computing_structure_refinement 'SHELXL-2013 (Sheldrick, 2013)'
_computing_structure_solution 'SHELXS97 (Sheldrick, 1997)'
_diffrn_ambient_temperature 295(2)
_diffrn_measured_fraction_theta_full 0.980
_diffrn_measured_fraction_theta_max 0.982
_diffrn_measurement_device_type 'Rigaku Saturn944+ CCD'
_diffrn_measurement_method \w
_diffrn_radiation_type CuK\a
_diffrn_radiation_wavelength 1.54178
_diffrn_reflns_av_R_equivalents 0.0512
_diffrn_reflns_av_unetI/netI 0.0469
_diffrn_reflns_Laue_measured_fraction_full 0.980
_diffrn_reflns_Laue_measured_fraction_max 0.982
_diffrn_reflns_limit_h_max 6
_diffrn_reflns_limit_h_min -7
_diffrn_reflns_limit_k_max 15
_diffrn_reflns_limit_k_min -16
_diffrn_reflns_limit_l_max 20
_diffrn_reflns_limit_l_min -19
_diffrn_reflns_number 9290
_diffrn_reflns_point_group_measured_fraction_full 0.960
_diffrn_reflns_point_group_measured_fraction_max 0.958
_diffrn_reflns_theta_full 67.679
_diffrn_reflns_theta_max 68.121
_diffrn_reflns_theta_min 6.843
_exptl_absorpt_coefficient_mu 0.633
_exptl_absorpt_correction_T_max 0.939
_exptl_absorpt_correction_T_min 0.733
_exptl_absorpt_correction_type multi-scan
_exptl_absorpt_process_details 'Jacobson, R. (1998) Private communication'
_exptl_crystal_colour colorless
_exptl_crystal_density_diffrn 1.157
_exptl_crystal_description prism
_exptl_crystal_F_000 544
_exptl_crystal_size_max 0.400
_exptl_crystal_size_mid 0.100
_exptl_crystal_size_min 0.100
_refine_diff_density_max 0.251
_refine_diff_density_min -0.283
_refine_diff_density_rms 0.081
_refine_ls_abs_structure_details
;
 Flack x determined using 738 quotients [(I+)-(I-)]/[(I+)+(I-)]
 (Parsons and Flack (2004), Acta Cryst. A60, s61).
;
_refine_ls_abs_structure_Flack -0.10(12)
_refine_ls_extinction_method none
_refine_ls_goodness_of_fit_ref 1.179
_refine_ls_hydrogen_treatment constr
_refine_ls_matrix_type full
_refine_ls_number_parameters 166
_refine_ls_number_reflns 2510
_refine_ls_number_restraints 0
_refine_ls_restrained_S_all 1.179
_refine_ls_R_factor_all 0.0689
_refine_ls_R_factor_gt 0.0589
_refine_ls_shift/su_max 0.000
_refine_ls_shift/su_mean 0.000
_refine_ls_structure_factor_coef Fsqd
_refine_ls_weighting_details
;
 w=1/[\s^2^(Fo^2^)+(0.0886P)^2^+0.0808P]
 where P=(Fo^2^+2Fc^2^)/3
;
_refine_ls_weighting_scheme calc
_refine_ls_wR_factor_gt 0.1376
_refine_ls_wR_factor_ref 0.1605
_reflns_Friedel_coverage 0.658
_reflns_Friedel_fraction_full 0.930
_reflns_Friedel_fraction_max 0.923
_reflns_number_gt 2058
_reflns_number_total 2510
_reflns_threshold_expression 'I > 2\s(I)'
_cod_data_source_file ja5084927_si_002.cif
_cod_data_source_block shelx
_cod_depositor_comments 'Adding full bibliography for 4122629--4122630.cif.'
_cod_database_code 4122630
_shelx_space_group_comment
;
The symmetry employed for this shelxl refinement is uniquely defined
by the following loop, which should always be used as a source of
symmetry information in preference to the above space-group names.
They are only intended as comments.
;
_shelx_estimated_absorpt_t_min 0.786
_shelx_estimated_absorpt_t_max 0.939
_shelxl_version_number 2013-2

loop_
_space_group_symop_operation_xyz
'x, y, z'
'x+1/2, -y+1/2, -z'
'-x, y+1/2, -z+1/2'
'-x+1/2, -y, z+1/2'

loop_
_atom_site_label
_atom_site_type_symbol
_atom_site_fract_x
_atom_site_fract_y
_atom_site_fract_z
_atom_site_U_iso_or_equiv
_atom_site_adp_type
_atom_site_occupancy
_atom_site_site_symmetry_order
_atom_site_calc_flag
_atom_site_refinement_flags_posn
_atom_site_refinement_flags_adp
O1 O 1.1627(5) 0.1555(3) 0.73370(18) 0.1162(11) Uani 1 1 d . .
O2 O 0.9095(5) 0.25297(16) 0.92009(14) 0.0822(8) Uani 1 1 d . .
O3 O 1.0341(7) 0.3764(2) 0.8500(2) 0.1314(14) Uani 1 1 d . .
C1 C 0.9840(5) 0.1205(3) 0.7168(2) 0.0734(9) Uani 1 1 d . .
C2 C 0.8601(5) 0.0581(2) 0.7725(2) 0.0704(8) Uani 1 1 d . .
H2A H 0.8631 -0.0072 0.7532 0.084 Uiso 1 1 calc R U
H2B H 0.7050 0.0784 0.7739 0.084 Uiso 1 1 calc R U
C3 C 0.9522(5) 0.0589(3) 0.85499(19) 0.0717(9) Uani 1 1 d . .
H3A H 1.0770 0.1032 0.8561 0.086 Uiso 1 1 calc R U
H3B H 1.0125 -0.0043 0.8654 0.086 Uiso 1 1 calc R U
C4 C 0.7973(5) 0.0848(2) 0.92235(18) 0.0590(7) Uani 1 1 d . .
C5 C 0.7190(5) 0.1889(2) 0.91877(18) 0.0658(8) Uani 1 1 d . .
H5 H 0.6300 0.2015 0.9655 0.079 Uiso 1 1 calc R U
C6 C 0.8943(7) 0.3150(3) 0.8599(2) 0.0811(10) Uani 1 1 d . .
C7 C 0.8792(6) 0.1388(3) 0.6387(2) 0.0811(10) Uani 1 1 d . .
H7 H 0.8129 0.0783 0.6212 0.097 Uiso 1 1 calc R U
C8 C 0.6888(7) 0.2112(3) 0.6468(2) 0.0873(11) Uani 1 1 d . .
H8A H 0.5804 0.1861 0.6835 0.105 Uiso 1 1 calc R U
H8B H 0.6143 0.2172 0.5970 0.105 Uiso 1 1 calc R U
C9 C 0.7609(7) 0.3112(3) 0.6739(2) 0.0898(11) Uani 1 1 d . .
H9A H 0.9187 0.3094 0.6870 0.108 Uiso 1 1 calc R U
H9B H 0.7428 0.3556 0.6310 0.108 Uiso 1 1 calc R U
C10 C 0.6321(8) 0.3492(3) 0.7432(2) 0.0937(12) Uani 1 1 d . .
H10A H 0.6670 0.4164 0.7506 0.112 Uiso 1 1 calc R U
H10B H 0.4728 0.3438 0.7333 0.112 Uiso 1 1 calc R U
C11 C 0.6891(6) 0.2949(2) 0.8159(2) 0.0701(8) Uani 1 1 d . .
C12 C 0.5886(5) 0.2224(2) 0.8513(2) 0.0676(8) Uani 1 1 d . .
H12 H 0.4531 0.1960 0.8356 0.081 Uiso 1 1 calc R U
C13 C 0.5894(7) 0.0210(3) 0.9235(3) 0.0895(11) Uani 1 1 d . .
H13A H 0.4981 0.0374 0.9674 0.134 Uiso 1 1 calc R U
H13B H 0.6340 -0.0449 0.9271 0.134 Uiso 1 1 calc R U
H13C H 0.5055 0.0306 0.8766 0.134 Uiso 1 1 calc R U
C14 C 0.9278(7) 0.0709(3) 0.9981(2) 0.0802(9) Uani 1 1 d . .
H14A H 0.9662 0.0045 1.0039 0.120 Uiso 1 1 calc R U
H14B H 0.8369 0.0907 1.0412 0.120 Uiso 1 1 calc R U
H14C H 1.0619 0.1086 0.9967 0.120 Uiso 1 1 calc R U
C15 C 1.0534(9) 0.1679(5) 0.5783(3) 0.1197(17) Uani 1 1 d . .
H15A H 1.1666 0.1193 0.5749 0.180 Uiso 1 1 calc R U
H15B H 1.1208 0.2275 0.5933 0.180 Uiso 1 1 calc R U
H15C H 0.9822 0.1753 0.5287 0.180 Uiso 1 1 calc R U

loop_
_atom_site_aniso_label
_atom_site_aniso_U_11
_atom_site_aniso_U_22
_atom_site_aniso_U_33
_atom_site_aniso_U_23
_atom_site_aniso_U_13
_atom_site_aniso_U_12
O1 0.0768(17) 0.180(3) 0.0920(19) 0.0214(19) -0.0151(14) -0.0504(18)
O2 0.1081(18) 0.0686(14) 0.0698(13) 0.0038(11) -0.0260(14) -0.0270(13)
O3 0.167(3) 0.097(2) 0.130(3) 0.0372(17) -0.061(2) -0.075(2)
C1 0.0627(17) 0.086(2) 0.0717(19) -0.0141(16) 0.0049(15) -0.0083(16)
C2 0.0682(17) 0.0681(18) 0.0749(19) -0.0181(15) 0.0059(15) -0.0029(14)
C3 0.0627(16) 0.079(2) 0.0732(19) -0.0028(15) 0.0040(15) 0.0157(15)
C4 0.0567(13) 0.0556(15) 0.0647(16) 0.0033(13) 0.0038(13) -0.0052(12)
C5 0.0683(16) 0.0675(18) 0.0617(16) -0.0055(15) 0.0101(15) 0.0001(14)
C6 0.104(3) 0.0610(18) 0.078(2) 0.0059(16) -0.019(2) -0.0216(19)
C7 0.082(2) 0.099(2) 0.0617(18) -0.0155(17) -0.0020(16) -0.0212(19)
C8 0.080(2) 0.117(3) 0.0645(19) 0.0096(19) -0.0168(17) -0.026(2)
C9 0.089(2) 0.088(2) 0.093(3) 0.022(2) -0.011(2) -0.011(2)
C10 0.105(3) 0.078(2) 0.098(3) 0.014(2) -0.024(2) 0.011(2)
C11 0.0736(18) 0.0603(17) 0.077(2) -0.0022(16) -0.0060(16) 0.0048(15)
C12 0.0556(14) 0.0689(18) 0.078(2) -0.0035(15) 0.0016(15) 0.0088(13)
C13 0.079(2) 0.082(2) 0.107(3) 0.014(2) 0.005(2) -0.0266(19)
C14 0.086(2) 0.088(2) 0.0672(19) 0.0124(17) -0.0030(17) -0.0022(19)
C15 0.117(3) 0.168(5) 0.074(2) -0.017(3) 0.023(3) -0.038(3)

loop_
_atom_type_symbol
_atom_type_description
_atom_type_scat_dispersion_real
_atom_type_scat_dispersion_imag
_atom_type_scat_source
C C 0.0181 0.0091 'International Tables Vol C Tables 4.2.6.8 and 6.1.1.4'
H H 0.0000 0.0000 'International Tables Vol C Tables 4.2.6.8 and 6.1.1.4'
O O 0.0492 0.0322 'International Tables Vol C Tables 4.2.6.8 and 6.1.1.4'

loop_
_geom_angle_atom_site_label_1
_geom_angle_atom_site_label_2
_geom_angle_atom_site_label_3
_geom_angle
C6 O2 C5 109.3(3)
O1 C1 C2 121.3(3)
O1 C1 C7 120.9(3)
C2 C1 C7 117.8(3)
C1 C2 C3 114.6(3)
C1 C2 H2A 108.6
C3 C2 H2A 108.6
C1 C2 H2B 108.6
C3 C2 H2B 108.6
H2A C2 H2B 107.6
C2 C3 C4 119.4(3)
C2 C3 H3A 107.5
C4 C3 H3A 107.5
C2 C3 H3B 107.5
C4 C3 H3B 107.5
H3A C3 H3B 107.0
C3 C4 C13 111.4(3)
C3 C4 C5 112.3(2)
C13 C4 C5 107.8(3)
C3 C4 C14 108.0(3)
C13 C4 C14 109.2(3)
C5 C4 C14 108.1(3)
O2 C5 C12 103.4(2)
O2 C5 C4 110.2(2)
C12 C5 C4 119.6(3)
O2 C5 H5 107.7
C12 C5 H5 107.7
C4 C5 H5 107.7
O3 C6 O2 121.0(3)
O3 C6 C11 129.8(3)
O2 C6 C11 109.2(3)
C1 C7 C15 111.7(3)
C1 C7 C8 109.9(3)
C15 C7 C8 113.2(4)
C1 C7 H7 107.3
C15 C7 H7 107.3
C8 C7 H7 107.3
C7 C8 C9 114.9(3)
C7 C8 H8A 108.5
C9 C8 H8A 108.5
C7 C8 H8B 108.5
C9 C8 H8B 108.5
H8A C8 H8B 107.5
C10 C9 C8 114.5(3)
C10 C9 H9A 108.6
C8 C9 H9A 108.6
C10 C9 H9B 108.6
C8 C9 H9B 108.6
H9A C9 H9B 107.6
C11 C10 C9 111.4(3)
C11 C10 H10A 109.3
C9 C10 H10A 109.4
C11 C10 H10B 109.4
C9 C10 H10B 109.4
H10A C10 H10B 108.0
C12 C11 C6 106.7(3)
C12 C11 C10 131.7(3)
C6 C11 C10 121.5(3)
C11 C12 C5 111.4(3)
C11 C12 H12 124.3
C5 C12 H12 124.3
C4 C13 H13A 109.5
C4 C13 H13B 109.5
H13A C13 H13B 109.5
C4 C13 H13C 109.5
H13A C13 H13C 109.5
H13B C13 H13C 109.5
C4 C14 H14A 109.5
C4 C14 H14B 109.5
H14A C14 H14B 109.5
C4 C14 H14C 109.5
H14A C14 H14C 109.5
H14B C14 H14C 109.5
C7 C15 H15A 109.5
C7 C15 H15B 109.5
H15A C15 H15B 109.5
C7 C15 H15C 109.5
H15A C15 H15C 109.5
H15B C15 H15C 109.5

loop_
_geom_bond_atom_site_label_1
_geom_bond_atom_site_label_2
_geom_bond_distance
O1 C1 1.210(4)
O2 C6 1.354(4)
O2 C5 1.448(4)
O3 C6 1.209(5)
C1 C2 1.493(5)
C1 C7 1.505(5)
C2 C3 1.523(5)
C2 H2A 0.9700
C2 H2B 0.9700
C3 C4 1.527(4)
C3 H3A 0.9700
C3 H3B 0.9700
C4 C13 1.528(4)
C4 C5 1.529(4)
C4 C14 1.532(5)
C5 C12 1.475(5)
C5 H5 0.9800
C6 C11 1.468(5)
C7 C15 1.527(6)
C7 C8 1.529(6)
C7 H7 0.9800
C8 C9 1.534(6)
C8 H8A 0.9700
C8 H8B 0.9700
C9 C10 1.517(6)
C9 H9A 0.9700
C9 H9B 0.9700
C10 C11 1.501(5)
C10 H10A 0.9700
C10 H10B 0.9700
C11 C12 1.326(5)
C12 H12 0.9300
C13 H13A 0.9600
C13 H13B 0.9600
C13 H13C 0.9600
C14 H14A 0.9600
C14 H14B 0.9600
C14 H14C 0.9600
C15 H15A 0.9600
C15 H15B 0.9600
C15 H15C 0.9600

loop_
_geom_hbond_atom_site_label_D
_geom_hbond_atom_site_label_H
_geom_hbond_atom_site_label_A
_geom_hbond_distance_DH
_geom_hbond_distance_HA
_geom_hbond_distance_DA
_geom_hbond_angle_DHA
_geom_hbond_site_symmetry_A
C2 H2A O3 0.97 2.48 3.358(4) 149.8 3_746
C5 H5 O2 0.98 2.45 3.432(4) 175.3 2_457
C12 H12 O1 0.93 2.53 3.384(4) 152.5 1_455
